data_4023799
loop_
_publ_author_name
'Arnaud Sala\"un'
'Cl\'emence Mocquet'
'Romain Perochon'
'Aur\'elien Lecorgne'
'Barbara Le Grel'
'Michel Potel'
'Philippe Le Grel'

_publ_section_title
;
 Aza-\b^3^-cyclotetrapeptides
;
_journal_name_full 'Journal of Organic Chemistry'
_journal_page_first 8579
_journal_page_last 8582
_journal_paper_doi 10.1021/jo8013963
_journal_volume 73
_journal_year 2008
_chemical_formula_sum 'C13 H19 N3 O3'
_chemical_formula_weight 265.31
_chemical_name_systematic
;
 ?
;
_space_group_IT_number 14
_symmetry_cell_setting monoclinic
_symmetry_space_group_name_Hall '-P 2yn'
_symmetry_space_group_name_H-M 'P 1 21/n 1'
_atom_sites_solution_hydrogens geom
_atom_sites_solution_primary direct
_atom_sites_solution_secondary difmap
_audit_creation_method SHELXL-97
_cell_angle_alpha 90.00
_cell_angle_beta 106.398(2)
_cell_angle_gamma 90.00
_cell_formula_units_Z 4
_cell_length_a 14.8312(6)
_cell_length_b 5.7747(3)
_cell_length_c 17.3257(9)
_cell_measurement_temperature 293(2)
_cell_volume 1423.51(12)
_computing_structure_refinement 'SHELXL-97 (Sheldrick, 1997)'
_diffrn_ambient_temperature 293(2)
_diffrn_measured_fraction_theta_full 0.995
_diffrn_measured_fraction_theta_max 0.995
_diffrn_radiation_monochromator graphite
_diffrn_radiation_source 'fine-focus sealed tube'
_diffrn_radiation_type MoK\a
_diffrn_radiation_wavelength 0.71069
_diffrn_reflns_av_R_equivalents 0.0836
_diffrn_reflns_av_sigmaI/netI 0.0507
_diffrn_reflns_limit_h_max 17
_diffrn_reflns_limit_h_min -18
_diffrn_reflns_limit_k_max 7
_diffrn_reflns_limit_k_min -7
_diffrn_reflns_limit_l_max 21
_diffrn_reflns_limit_l_min -21
_diffrn_reflns_number 13040
_diffrn_reflns_theta_full 26.01
_diffrn_reflns_theta_max 26.01
_diffrn_reflns_theta_min 3.55
_exptl_absorpt_coefficient_mu 0.089
_exptl_crystal_density_diffrn 1.238
_exptl_crystal_density_method 'not measured'
_exptl_crystal_F_000 568
_refine_diff_density_max 0.190
_refine_diff_density_min -0.264
_refine_diff_density_rms 0.048
_refine_ls_extinction_coef 0.045(8)
_refine_ls_extinction_expression Fc^*^=kFc[1+0.001xFc^2^\l^3^/sin(2\q)]^-1/4^
_refine_ls_extinction_method SHELXL
_refine_ls_goodness_of_fit_ref 1.086
_refine_ls_hydrogen_treatment mixed
_refine_ls_matrix_type full
_refine_ls_number_parameters 189
_refine_ls_number_reflns 2780
_refine_ls_number_restraints 0
_refine_ls_restrained_S_all 1.086
_refine_ls_R_factor_all 0.0797
_refine_ls_R_factor_gt 0.0596
_refine_ls_shift/su_max 0.001
_refine_ls_shift/su_mean 0.000
_refine_ls_structure_factor_coef Fsqd
_refine_ls_weighting_details 'calc w=1/[\s^2^(Fo^2^)+(0.0776P)^2^+0.4121P] where P=(Fo^2^+2Fc^2^)/3'
_refine_ls_weighting_scheme calc
_refine_ls_wR_factor_gt 0.1470
_refine_ls_wR_factor_ref 0.1641
_reflns_number_gt 2085
_reflns_number_total 2780
_reflns_threshold_expression >2sigma(I)
_cod_data_source_file jo8013963_si_005.cif
_cod_data_source_block import
_cod_original_sg_symbol_H-M 'P 21/n'
_cod_database_code 4023799

loop_
_symmetry_equiv_pos_as_xyz
'x, y, z'
'-x+1/2, y+1/2, -z+1/2'
'-x, -y, -z'
'x-1/2, -y-1/2, z-1/2'

loop_
_atom_site_label
_atom_site_type_symbol
_atom_site_fract_x
_atom_site_fract_y
_atom_site_fract_z
_atom_site_U_iso_or_equiv
_atom_site_adp_type
_atom_site_occupancy
_atom_site_symmetry_multiplicity
_atom_site_calc_flag
_atom_site_refinement_flags
_atom_site_disorder_assembly
_atom_site_disorder_group
O3 O 0.83439(10) 0.7123(2) 0.67325(9) 0.0496(4) Uani 1 1 d . . .
O1 O 0.61705(9) -0.1183(2) 0.52242(10) 0.0516(4) Uani 1 1 d . . .
N2 N 0.75089(12) 0.3859(3) 0.49649(10) 0.0432(4) Uani 1 1 d . . .
O2 O 0.91107(10) 0.4295(3) 0.62418(10) 0.0555(4) Uani 1 1 d . . .
C8 C 0.77801(13) -0.0052(3) 0.45313(12) 0.0415(5) Uani 1 1 d . . .
N3 N 0.75755(12) 0.5196(3) 0.56587(11) 0.0435(4) Uani 1 1 d . . .
C4 C 0.91231(15) 0.7718(3) 0.74457(13) 0.0494(5) Uani 1 1 d . . .
C2 C 0.74019(13) 0.1359(3) 0.51076(12) 0.0392(5) Uani 1 1 d . . .
H2 H 0.7775 0.0995 0.5658 0.047 Uiso 1 1 calc R . .
C1 C 0.63785(13) 0.0771(3) 0.50298(12) 0.0412(5) Uani 1 1 d . . .
N1 N 0.57411(13) 0.2400(3) 0.47538(13) 0.0515(5) Uani 1 1 d . . .
C13 C 0.86871(14) -0.0939(4) 0.47910(14) 0.0503(5) Uani 1 1 d . . .
H13 H 0.9052 -0.0660 0.5315 0.060 Uiso 1 1 calc R . .
C3 C 0.84213(14) 0.5440(3) 0.62196(13) 0.0425(5) Uani 1 1 d . . .
C12 C 0.90540(17) -0.2236(4) 0.42782(17) 0.0615(7) Uani 1 1 d . . .
H12 H 0.9660 -0.2832 0.4459 0.074 Uiso 1 1 calc R . .
C9 C 0.72641(17) -0.0457(4) 0.37504(14) 0.0587(6) Uani 1 1 d . . .
H9 H 0.6662 0.0154 0.3562 0.070 Uiso 1 1 calc R . .
C11 C 0.85227(19) -0.2638(4) 0.35045(17) 0.0630(7) Uani 1 1 d . . .
H11 H 0.8769 -0.3505 0.3159 0.076 Uiso 1 1 calc R . .
C6 C 0.99279(17) 0.8739(5) 0.71833(17) 0.0665(7) Uani 1 1 d . . .
H6A H 0.9708 1.0051 0.6842 0.100 Uiso 1 1 calc R . .
H6B H 1.0171 0.7594 0.6893 0.100 Uiso 1 1 calc R . .
H6C H 1.0416 0.9221 0.7648 0.100 Uiso 1 1 calc R . .
C5 C 0.9413(2) 0.5642(4) 0.79856(16) 0.0715(7) Uani 1 1 d . . .
H5A H 0.8880 0.5059 0.8135 0.107 Uiso 1 1 calc R . .
H5B H 0.9895 0.6085 0.8461 0.107 Uiso 1 1 calc R . .
H5C H 0.9650 0.4459 0.7705 0.107 Uiso 1 1 calc R . .
C10 C 0.76311(19) -0.1769(5) 0.32379(16) 0.0686(7) Uani 1 1 d . . .
H10 H 0.7270 -0.2056 0.2714 0.082 Uiso 1 1 calc R . .
C7 C 0.8668(2) 0.9533(5) 0.78448(18) 0.0735(8) Uani 1 1 d . . .
H7A H 0.8488 1.0840 0.7492 0.110 Uiso 1 1 calc R . .
H7B H 0.9107 1.0022 0.8339 0.110 Uiso 1 1 calc R . .
H7C H 0.8121 0.8888 0.7956 0.110 Uiso 1 1 calc R . .
H2 H 0.8048(18) 0.412(4) 0.4798(14) 0.058(7) Uiso 1 1 d . . .
H3 H 0.7148(16) 0.642(4) 0.5565(13) 0.057(6) Uiso 1 1 d . . .
H1A H 0.510(2) 0.204(5) 0.4708(15) 0.072(8) Uiso 1 1 d . . .
H1B H 0.5944(19) 0.379(6) 0.4645(16) 0.078(9) Uiso 1 1 d . . .

loop_
_atom_site_aniso_label
_atom_site_aniso_U_11
_atom_site_aniso_U_22
_atom_site_aniso_U_33
_atom_site_aniso_U_23
_atom_site_aniso_U_13
_atom_site_aniso_U_12
O3 0.0446(8) 0.0415(8) 0.0604(9) -0.0090(6) 0.0109(7) 0.0047(6)
O1 0.0411(8) 0.0366(8) 0.0809(11) 0.0046(7) 0.0236(7) 0.0012(6)
N2 0.0466(10) 0.0330(9) 0.0524(10) 0.0002(7) 0.0177(8) -0.0027(7)
O2 0.0459(8) 0.0491(9) 0.0709(10) -0.0068(7) 0.0154(7) 0.0103(7)
C8 0.0381(10) 0.0346(10) 0.0553(12) -0.0003(8) 0.0190(9) -0.0015(8)
N3 0.0402(9) 0.0327(8) 0.0577(11) -0.0040(7) 0.0138(8) 0.0021(7)
C4 0.0500(12) 0.0403(11) 0.0549(13) -0.0029(9) 0.0101(10) -0.0044(9)
C2 0.0382(10) 0.0316(9) 0.0483(11) 0.0000(8) 0.0131(8) 0.0016(7)
C1 0.0382(10) 0.0359(10) 0.0511(11) -0.0028(8) 0.0151(9) 0.0017(8)
N1 0.0385(10) 0.0399(10) 0.0741(13) 0.0057(9) 0.0129(9) 0.0034(8)
C13 0.0404(11) 0.0481(12) 0.0636(14) -0.0005(10) 0.0166(10) 0.0009(9)
C3 0.0432(11) 0.0311(9) 0.0560(12) -0.0008(8) 0.0188(9) 0.0008(8)
C12 0.0487(13) 0.0563(14) 0.0876(18) -0.0035(12) 0.0324(13) 0.0062(10)
C9 0.0519(13) 0.0647(14) 0.0584(14) -0.0054(11) 0.0137(11) 0.0113(11)
C11 0.0685(15) 0.0534(14) 0.0801(18) -0.0106(12) 0.0420(14) 0.0009(11)
C6 0.0591(15) 0.0586(15) 0.0803(17) -0.0036(13) 0.0172(13) -0.0130(11)
C5 0.0885(19) 0.0559(14) 0.0631(15) 0.0083(12) 0.0098(13) -0.0034(13)
C10 0.0683(16) 0.0788(17) 0.0615(15) -0.0153(13) 0.0230(13) 0.0040(13)
C7 0.0814(18) 0.0598(15) 0.0794(18) -0.0232(13) 0.0228(14) -0.0018(13)

loop_
_atom_type_symbol
_atom_type_description
_atom_type_scat_dispersion_real
_atom_type_scat_dispersion_imag
_atom_type_scat_source
C C 0.0033 0.0016 'International Tables Vol C Tables 4.2.6.8 and 6.1.1.4'
H H 0.0000 0.0000 'International Tables Vol C Tables 4.2.6.8 and 6.1.1.4'
N N 0.0061 0.0033 'International Tables Vol C Tables 4.2.6.8 and 6.1.1.4'
O O 0.0106 0.0060 'International Tables Vol C Tables 4.2.6.8 and 6.1.1.4'

loop_
_geom_angle_atom_site_label_1
_geom_angle_atom_site_label_2
_geom_angle_atom_site_label_3
_geom_angle
_geom_angle_site_symmetry_1
_geom_angle_site_symmetry_3
_geom_angle_publ_flag
C3 O3 C4 121.98(16) . . ?
N3 N2 C2 112.14(15) . . ?
C9 C8 C13 118.37(19) . . ?
C9 C8 C2 122.29(18) . . ?
C13 C8 C2 119.33(18) . . ?
C3 N3 N2 119.66(16) . . ?
O3 C4 C5 110.73(17) . . ?
O3 C4 C6 109.71(19) . . ?
C5 C4 C6 112.7(2) . . ?
O3 C4 C7 101.47(18) . . ?
C5 C4 C7 110.7(2) . . ?
C6 C4 C7 111.0(2) . . ?
N2 C2 C8 109.71(16) . . ?
N2 C2 C1 110.70(15) . . ?
C8 C2 C1 111.54(15) . . ?
O1 C1 N1 122.51(19) . . ?
O1 C1 C2 119.75(17) . . ?
N1 C1 C2 117.75(18) . . ?
C12 C13 C8 120.7(2) . . ?
O2 C3 O3 127.1(2) . . ?
O2 C3 N3 124.57(19) . . ?
O3 C3 N3 108.28(16) . . ?
C11 C12 C13 119.9(2) . . ?
C8 C9 C10 120.8(2) . . ?
C10 C11 C12 120.2(2) . . ?
C11 C10 C9 120.0(2) . . ?

loop_
_geom_bond_atom_site_label_1
_geom_bond_atom_site_label_2
_geom_bond_distance
_geom_bond_site_symmetry_2
_geom_bond_publ_flag
O3 C3 1.344(2) . ?
O3 C4 1.475(3) . ?
O1 C1 1.241(2) . ?
N2 N3 1.408(2) . ?
N2 C2 1.481(2) . ?
O2 C3 1.209(2) . ?
C8 C9 1.373(3) . ?
C8 C13 1.390(3) . ?
C8 C2 1.514(3) . ?
N3 C3 1.360(3) . ?
C4 C5 1.507(3) . ?
C4 C6 1.512(3) . ?
C4 C7 1.515(3) . ?
C2 C1 1.524(3) . ?
C1 N1 1.324(3) . ?
C13 C12 1.385(3) . ?
C12 C11 1.369(4) . ?
C9 C10 1.390(3) . ?
C11 C10 1.367(4) . ?
